data_4035453
loop_
_publ_author_name
'Wang, Yong'
'Liu, Miao'
'Liu, Lei'
'Xia, Jian-Hui'
'Du, Yu-Guo'
'Sun, Jian-Song'

_publ_section_title
;
 The Structural Revision and Total Synthesis of Carambolaflavone A.
;
_journal_issue 7
_journal_name_full 'The Journal of organic chemistry'
_journal_page_first 4111
_journal_page_last 4118
_journal_paper_doi 10.1021/acs.joc.8b00008
_journal_volume 83
_journal_year 2018
_chemical_absolute_configuration ad
_chemical_formula_moiety 'C42 H42 O8'
_chemical_formula_sum 'C42 H42 O8'
_chemical_formula_weight 674.75
_space_group_crystal_system orthorhombic
_space_group_IT_number 19
_space_group_name_Hall 'P 2ac 2ab'
_space_group_name_H-M_alt 'P 21 21 21'
_atom_sites_solution_hydrogens geom
_atom_sites_solution_primary dual
_audit_creation_date 2017-04-11
_audit_creation_method
;
Olex2 1.2
(compiled 2017.03.28 svn.r3405 for OlexSys, GUI svn.r5335)
;
_cell_angle_alpha 90
_cell_angle_beta 90
_cell_angle_gamma 90
_cell_formula_units_Z 4
_cell_length_a 22.5648(12)
_cell_length_b 20.7782(14)
_cell_length_c 7.6518(4)
_cell_measurement_reflns_used 5494
_cell_measurement_temperature 283.15(10)
_cell_measurement_theta_max 24.5620
_cell_measurement_theta_min 3.9090
_cell_volume 3587.6(4)
_computing_cell_refinement 'CrysAlisPro 1.171.38.41 (Rigaku OD, 2015)'
_computing_data_collection 'CrysAlisPro 1.171.38.41 (Rigaku OD, 2015)'
_computing_data_reduction 'CrysAlisPro 1.171.38.41 (Rigaku OD, 2015)'
_computing_molecular_graphics 'Olex2 (Dolomanov et al., 2009)'
_computing_publication_material 'Olex2 (Dolomanov et al., 2009)'
_computing_structure_refinement 'XL (Sheldrick, 2008)'
_computing_structure_solution 'XT (Sheldrick, 2015)'
_diffrn_ambient_environment air
_diffrn_ambient_temperature 283.15(10)
_diffrn_detector 'CCD plate'
_diffrn_detector_area_resol_mean 8.0353
_diffrn_detector_type EosS2
_diffrn_measured_fraction_theta_full 0.993
_diffrn_measured_fraction_theta_max 0.994
_diffrn_measurement_details
;
List of Runs (angles in degrees, time in seconds):

  # Type    Start    End  Width  t~exp~   \w     \q     \k     \f   Frames
--------------------------------------------------------------------------
  1  \w    -85.00   3.00   1.00   58.62    --  -15.92 -37.00   0.00   88
  2  \w    -83.00   1.00   1.00   58.62    --  -15.92 -57.00 -90.00   84
  3  \w      8.00  56.00   1.00   58.62    --   16.85 -99.00  90.00   48
;
_diffrn_measurement_device 'four-circle diffractometer'
_diffrn_measurement_device_type 'SuperNova, Single source at offset, EosS2'
_diffrn_measurement_method '\w scans'
_diffrn_orient_matrix_type 'CrysAlisPro convention (1999,Acta A55,543-557)'
_diffrn_orient_matrix_UB_11 -0.0109881000
_diffrn_orient_matrix_UB_12 0.0316393000
_diffrn_orient_matrix_UB_13 -0.0130832000
_diffrn_orient_matrix_UB_21 0.0294161000
_diffrn_orient_matrix_UB_22 0.0116102000
_diffrn_orient_matrix_UB_23 -0.0077781000
_diffrn_orient_matrix_UB_31 -0.0009546000
_diffrn_orient_matrix_UB_32 -0.0055396000
_diffrn_orient_matrix_UB_33 -0.0914531000
_diffrn_radiation_monochromator mirror
_diffrn_radiation_probe x-ray
_diffrn_radiation_type MoK\a
_diffrn_radiation_wavelength 0.71073
_diffrn_reflns_av_R_equivalents 0.0235
_diffrn_reflns_av_unetI/netI 0.0372
_diffrn_reflns_Laue_measured_fraction_full 0.993
_diffrn_reflns_Laue_measured_fraction_max 0.994
_diffrn_reflns_limit_h_max 27
_diffrn_reflns_limit_h_min -26
_diffrn_reflns_limit_k_max 18
_diffrn_reflns_limit_k_min -25
_diffrn_reflns_limit_l_max 9
_diffrn_reflns_limit_l_min -9
_diffrn_reflns_number 16329
_diffrn_reflns_point_group_measured_fraction_full 0.983
_diffrn_reflns_point_group_measured_fraction_max 0.981
_diffrn_reflns_theta_full 25.242
_diffrn_reflns_theta_max 25.999
_diffrn_reflns_theta_min 3.307
_diffrn_source 'micro-focus sealed X-ray tube'
_diffrn_source_type 'SuperNova (Mo) X-ray Source'
_exptl_absorpt_coefficient_mu 0.086
_exptl_absorpt_correction_T_max 1.00000
_exptl_absorpt_correction_T_min 0.88455
_exptl_absorpt_correction_type multi-scan
_exptl_absorpt_process_details
;
CrysAlisPro 1.171.38.41 (Rigaku Oxford Diffraction, 2015)
Empirical absorption correction using spherical harmonics,
 implemented in SCALE3 ABSPACK scaling algorithm.
;
_exptl_crystal_colour colorless
_exptl_crystal_density_diffrn 1.249
_exptl_crystal_description acicular
_exptl_crystal_F_000 1432
_exptl_crystal_size_max 0.2
_exptl_crystal_size_mid 0.05
_exptl_crystal_size_min 0.05
_refine_diff_density_max 0.131
_refine_diff_density_min -0.142
_refine_diff_density_rms 0.031
_refine_ls_abs_structure_details
;
 Flack x determined using 1855 quotients [(I+)-(I-)]/[(I+)+(I-)]
 (Parsons, Flack and Wagner, Acta Cryst. B69 (2013) 249-259).
;
_refine_ls_abs_structure_Flack -0.6(4)
_refine_ls_extinction_method none
_refine_ls_goodness_of_fit_ref 1.079
_refine_ls_hydrogen_treatment constr
_refine_ls_matrix_type full
_refine_ls_number_parameters 455
_refine_ls_number_reflns 6930
_refine_ls_number_restraints 0
_refine_ls_restrained_S_all 1.079
_refine_ls_R_factor_all 0.0606
_refine_ls_R_factor_gt 0.0452
_refine_ls_shift/su_max 0.000
_refine_ls_shift/su_mean 0.000
_refine_ls_structure_factor_coef Fsqd
_refine_ls_weighting_details 'w=1/[\s^2^(Fo^2^)+(0.0370P)^2^+0.4120P] where P=(Fo^2^+2Fc^2^)/3'
_refine_ls_weighting_scheme calc
_refine_ls_wR_factor_gt 0.0910
_refine_ls_wR_factor_ref 0.0984
_reflns_Friedel_coverage 0.746
_reflns_Friedel_fraction_full 0.970
_reflns_Friedel_fraction_max 0.965
_reflns_number_gt 5602
_reflns_number_total 6930
_reflns_threshold_expression 'I > 2\s(I)'
_cod_data_source_file jo8b00008_si_002.cif
_cod_data_source_block 1
_cod_database_code 4035453
_shelx_shelxl_version_number 2014/7
_shelx_space_group_comment
;
The symmetry employed for this shelxl refinement is uniquely defined
by the following loop, which should always be used as a source of
symmetry information in preference to the above space-group names.
They are only intended as comments.
;
_reflns_odcompleteness_completeness 99.57
_reflns_odcompleteness_iscentric 1
_reflns_odcompleteness_theta 26.32
_olex2_refinement_description
;
1. Fixed Uiso
 At 1.2 times of:
  All C(H) groups, All C(H,H) groups
 At 1.5 times of:
  All C(H,H,H) groups, All O(H) groups
2.a Ternary CH refined with riding coordinates:
 C2(H2A), C3(H3), C4(H4A), C5(H5), C6(H6)
2.b Secondary CH2 refined with riding coordinates:
 C15(H15A,H15B), C22(H22A,H22B), C29(H29A,H29B), C36(H36A,H36B)
2.c Aromatic/amide H refined with riding coordinates:
 C13(H13), C17(H17), C18(H18), C19(H19), C20(H20), C21(H21), C24(H24),
 C25(H25), C26(H26), C27(H27), C28(H28), C31(H31), C32(H32), C33(H33), C34(H34),
  C35(H35), C38(H38), C39(H39), C40(H40), C41(H41), C42(H42)
2.d Idealised Me refined as rotating group:
 C1(H1A,H1B,H1C), C11(H11A,H11B,H11C)
2.e Idealised tetrahedral OH refined as rotating group:
 O2(H2), O4(H4)
;
_olex2_submission_special_instructions 'No special instructions were received'
_oxdiff_exptl_absorpt_empirical_details
;
Empirical correction (ABSPACK) includes:
- Absorption correction using spherical harmonics
- Frame scaling
;
_oxdiff_exptl_absorpt_empirical_full_max 1.309
_oxdiff_exptl_absorpt_empirical_full_min 0.747

loop_
_space_group_symop_operation_xyz
'x, y, z'
'-x+1/2, -y, z+1/2'
'-x, y+1/2, -z+1/2'
'x+1/2, -y+1/2, -z'

loop_
_atom_site_label
_atom_site_type_symbol
_atom_site_fract_x
_atom_site_fract_y
_atom_site_fract_z
_atom_site_U_iso_or_equiv
_atom_site_adp_type
_atom_site_occupancy
_atom_site_site_symmetry_order
_atom_site_calc_flag
_atom_site_refinement_flags_posn
O1 O 0.56716(8) 0.27844(9) 1.0421(2) 0.0377(5) Uani 1 1 d .
O2 O 0.51448(8) 0.18136(10) 0.8713(3) 0.0473(5) Uani 1 1 d .
H2 H 0.5434 0.2019 0.9048 0.071 Uiso 1 1 calc GR
O3 O 0.35557(10) 0.08294(12) 0.8681(3) 0.0662(7) Uani 1 1 d .
O4 O 0.30603(9) 0.18118(13) 0.9844(4) 0.0692(7) Uani 1 1 d .
H4 H 0.3089 0.1444 0.9463 0.104 Uiso 1 1 calc GR
O5 O 0.42059(8) 0.36960(11) 1.0681(3) 0.0545(6) Uani 1 1 d .
O6 O 0.50012(8) 0.36802(10) 0.6820(3) 0.0492(5) Uani 1 1 d .
O7 O 0.62102(8) 0.36648(9) 0.5811(2) 0.0402(5) Uani 1 1 d .
O8 O 0.65371(8) 0.25553(9) 0.7935(2) 0.0408(5) Uani 1 1 d .
C1 C 0.66201(14) 0.27154(16) 1.1696(4) 0.0525(8) Uani 1 1 d .
H1A H 0.6454 0.2717 1.2851 0.079 Uiso 1 1 calc GR
H1B H 0.7011 0.2898 1.1729 0.079 Uiso 1 1 calc GR
H1C H 0.6641 0.2281 1.1274 0.079 Uiso 1 1 calc GR
C2 C 0.62364(11) 0.31059(14) 1.0502(3) 0.0370(7) Uani 1 1 d .
H2A H 0.6179 0.3533 1.1018 0.044 Uiso 1 1 calc R
C3 C 0.64726(12) 0.31858(13) 0.8653(3) 0.0343(6) Uani 1 1 d .
H3 H 0.6858 0.3402 0.8683 0.041 Uiso 1 1 calc R
C4 C 0.60376(12) 0.35800(14) 0.7590(3) 0.0340(6) Uani 1 1 d .
H4A H 0.6002 0.4006 0.8131 0.041 Uiso 1 1 calc R
C5 C 0.54288(11) 0.32648(14) 0.7591(3) 0.0346(6) Uani 1 1 d .
H5 H 0.5443 0.2856 0.6955 0.042 Uiso 1 1 calc R
C6 C 0.52323(11) 0.31489(14) 0.9485(4) 0.0360(6) Uani 1 1 d .
H6 H 0.5180 0.3566 1.0064 0.043 Uiso 1 1 calc R
C7 C 0.46614(11) 0.27751(14) 0.9617(3) 0.0364(6) Uani 1 1 d .
C8 C 0.46397(12) 0.21272(15) 0.9186(3) 0.0378(7) Uani 1 1 d .
C9 C 0.41069(12) 0.17668(15) 0.9214(4) 0.0401(7) Uani 1 1 d .
C10 C 0.40496(14) 0.10959(16) 0.8688(4) 0.0491(8) Uani 1 1 d .
C11 C 0.45626(16) 0.06982(17) 0.8114(6) 0.0687(10) Uani 1 1 d .
H11A H 0.4841 0.0660 0.9057 0.103 Uiso 1 1 calc GR
H11B H 0.4752 0.0900 0.7133 0.103 Uiso 1 1 calc GR
H11C H 0.4426 0.0278 0.7782 0.103 Uiso 1 1 calc GR
C12 C 0.35941(12) 0.21053(17) 0.9763(4) 0.0482(8) Uani 1 1 d .
C13 C 0.36111(12) 0.27426(17) 1.0266(4) 0.0493(8) Uani 1 1 d .
H13 H 0.3269 0.2948 1.0649 0.059 Uiso 1 1 calc R
C14 C 0.41403(12) 0.30707(15) 1.0196(4) 0.0428(7) Uani 1 1 d .
C15 C 0.37035(13) 0.40418(17) 1.1315(5) 0.0618(10) Uani 1 1 d .
H15A H 0.3547 0.3836 1.2355 0.074 Uiso 1 1 calc R
H15B H 0.3394 0.4051 1.0435 0.074 Uiso 1 1 calc R
C16 C 0.39037(14) 0.47135(17) 1.1733(5) 0.0563(9) Uani 1 1 d .
C17 C 0.41330(17) 0.5103(2) 1.0439(6) 0.0792(12) Uani 1 1 d .
H17 H 0.4180 0.4945 0.9311 0.095 Uiso 1 1 calc R
C18 C 0.42955(19) 0.5738(2) 1.0826(7) 0.0919(14) Uani 1 1 d .
H18 H 0.4439 0.6005 0.9949 0.110 Uiso 1 1 calc R
C19 C 0.42415(18) 0.5962(2) 1.2501(8) 0.0925(16) Uani 1 1 d .
H19 H 0.4354 0.6382 1.2763 0.111 Uiso 1 1 calc R
C20 C 0.40256(17) 0.5578(2) 1.3775(7) 0.0842(13) Uani 1 1 d .
H20 H 0.3993 0.5732 1.4912 0.101 Uiso 1 1 calc R
C21 C 0.38535(16) 0.49547(19) 1.3389(6) 0.0682(10) Uani 1 1 d .
H21 H 0.3701 0.4695 1.4271 0.082 Uiso 1 1 calc R
C22 C 0.70371(14) 0.24671(16) 0.6842(4) 0.0503(8) Uani 1 1 d .
H22A H 0.7388 0.2642 0.7398 0.060 Uiso 1 1 calc R
H22B H 0.6978 0.2689 0.5740 0.060 Uiso 1 1 calc R
C23 C 0.71137(13) 0.17570(15) 0.6529(4) 0.0454(7) Uani 1 1 d .
C24 C 0.72675(16) 0.15280(18) 0.4904(5) 0.0637(10) Uani 1 1 d .
H24 H 0.7316 0.1814 0.3980 0.076 Uiso 1 1 calc R
C25 C 0.73513(19) 0.0874(2) 0.4629(6) 0.0829(12) Uani 1 1 d .
H25 H 0.7461 0.0724 0.3531 0.099 Uiso 1 1 calc R
C26 C 0.72715(18) 0.0452(2) 0.5977(7) 0.0807(12) Uani 1 1 d .
H26 H 0.7325 0.0013 0.5792 0.097 Uiso 1 1 calc R
C27 C 0.71145(18) 0.06690(19) 0.7585(6) 0.0754(11) Uani 1 1 d .
H27 H 0.7057 0.0380 0.8499 0.090 Uiso 1 1 calc R
C28 C 0.70397(16) 0.13213(17) 0.7858(5) 0.0649(10) Uani 1 1 d .
H28 H 0.6937 0.1468 0.8965 0.078 Uiso 1 1 calc R
C29 C 0.66707(13) 0.41252(16) 0.5564(4) 0.0471(8) Uani 1 1 d .
H29A H 0.7054 0.3921 0.5719 0.057 Uiso 1 1 calc R
H29B H 0.6634 0.4467 0.6420 0.057 Uiso 1 1 calc R
C30 C 0.66261(13) 0.44002(13) 0.3753(4) 0.0381(7) Uani 1 1 d .
C31 C 0.71114(14) 0.44076(15) 0.2651(4) 0.0463(8) Uani 1 1 d .
H31 H 0.7464 0.4220 0.3018 0.056 Uiso 1 1 calc R
C32 C 0.70831(17) 0.46876(17) 0.1022(4) 0.0573(9) Uani 1 1 d .
H32 H 0.7414 0.4687 0.0296 0.069 Uiso 1 1 calc R
C33 C 0.65683(18) 0.49647(16) 0.0478(5) 0.0600(9) Uani 1 1 d .
H33 H 0.6551 0.5160 -0.0615 0.072 Uiso 1 1 calc R
C34 C 0.60702(17) 0.49586(16) 0.1538(5) 0.0630(10) Uani 1 1 d .
H34 H 0.5717 0.5142 0.1154 0.076 Uiso 1 1 calc R
C35 C 0.61033(15) 0.46756(15) 0.3185(4) 0.0499(8) Uani 1 1 d .
H35 H 0.5772 0.4672 0.3907 0.060 Uiso 1 1 calc R
C36 C 0.48552(15) 0.35238(18) 0.5047(4) 0.0601(10) Uani 1 1 d .
H36A H 0.5219 0.3456 0.4396 0.072 Uiso 1 1 calc R
H36B H 0.4650 0.3886 0.4524 0.072 Uiso 1 1 calc R
C37 C 0.44723(13) 0.29329(18) 0.4878(4) 0.0514(8) Uani 1 1 d .
C38 C 0.46760(17) 0.2384(2) 0.4046(5) 0.0650(10) Uani 1 1 d .
H38 H 0.5060 0.2377 0.3602 0.078 Uiso 1 1 calc R
C39 C 0.4323(2) 0.1846(2) 0.3860(5) 0.0754(11) Uani 1 1 d .
H39 H 0.4468 0.1484 0.3287 0.091 Uiso 1 1 calc R
C40 C 0.3765(2) 0.1846(2) 0.4515(5) 0.0759(12) Uani 1 1 d .
H40 H 0.3525 0.1485 0.4387 0.091 Uiso 1 1 calc R
C41 C 0.35526(16) 0.2380(2) 0.5366(5) 0.0709(11) Uani 1 1 d .
H41 H 0.3171 0.2377 0.5827 0.085 Uiso 1 1 calc R
C42 C 0.39058(15) 0.29250(19) 0.5544(5) 0.0608(9) Uani 1 1 d .
H42 H 0.3758 0.3286 0.6115 0.073 Uiso 1 1 calc R

loop_
_atom_site_aniso_label
_atom_site_aniso_U_11
_atom_site_aniso_U_22
_atom_site_aniso_U_33
_atom_site_aniso_U_23
_atom_site_aniso_U_13
_atom_site_aniso_U_12
O1 0.0327(9) 0.0432(12) 0.0372(10) 0.0041(9) -0.0021(8) -0.0046(9)
O2 0.0367(10) 0.0402(12) 0.0649(14) -0.0029(11) 0.0023(10) 0.0002(9)
O3 0.0521(14) 0.0601(15) 0.0864(17) -0.0039(14) -0.0079(13) -0.0206(12)
O4 0.0360(12) 0.0727(18) 0.099(2) -0.0089(16) 0.0052(12) -0.0170(11)
O5 0.0354(11) 0.0485(14) 0.0797(16) -0.0127(12) 0.0112(11) 0.0027(10)
O6 0.0427(11) 0.0469(13) 0.0579(13) 0.0106(11) -0.0100(10) 0.0060(10)
O7 0.0477(11) 0.0399(12) 0.0331(10) 0.0020(9) 0.0030(8) -0.0119(9)
O8 0.0342(10) 0.0370(11) 0.0512(11) -0.0049(10) 0.0041(9) -0.0011(9)
C1 0.0471(18) 0.065(2) 0.0459(17) 0.0092(17) -0.0098(15) -0.0036(16)
C2 0.0362(15) 0.0383(17) 0.0365(14) -0.0009(13) -0.0039(12) -0.0055(12)
C3 0.0316(13) 0.0324(15) 0.0387(14) -0.0039(13) -0.0002(12) -0.0055(12)
C4 0.0402(15) 0.0309(16) 0.0310(14) -0.0005(12) 0.0004(12) -0.0040(12)
C5 0.0331(14) 0.0326(16) 0.0381(15) 0.0028(12) -0.0042(12) 0.0022(12)
C6 0.0306(14) 0.0359(16) 0.0415(15) -0.0005(13) 0.0007(12) 0.0012(12)
C7 0.0323(14) 0.0416(17) 0.0353(14) 0.0014(13) 0.0023(12) -0.0020(13)
C8 0.0338(14) 0.0437(18) 0.0358(14) 0.0030(13) -0.0003(12) 0.0010(13)
C9 0.0376(15) 0.0429(18) 0.0397(15) 0.0023(14) -0.0023(12) -0.0066(13)
C10 0.0498(18) 0.054(2) 0.0431(17) 0.0036(16) -0.0068(15) -0.0110(16)
C11 0.066(2) 0.052(2) 0.088(3) -0.014(2) 0.004(2) -0.0128(19)
C12 0.0347(15) 0.057(2) 0.0525(18) 0.0015(17) -0.0027(14) -0.0092(15)
C13 0.0300(15) 0.058(2) 0.0597(19) -0.0031(17) 0.0056(14) 0.0027(14)
C14 0.0369(15) 0.0421(19) 0.0495(17) -0.0001(15) 0.0030(14) 0.0010(13)
C15 0.0386(17) 0.059(2) 0.087(3) -0.014(2) 0.0106(17) 0.0054(16)
C16 0.0343(16) 0.056(2) 0.079(2) -0.010(2) 0.0097(17) 0.0049(15)
C17 0.070(2) 0.075(3) 0.093(3) -0.020(3) 0.019(2) -0.004(2)
C18 0.083(3) 0.076(3) 0.117(4) -0.009(3) 0.034(3) -0.015(2)
C19 0.066(3) 0.072(3) 0.139(5) -0.036(3) 0.025(3) -0.009(2)
C20 0.064(3) 0.084(3) 0.105(3) -0.036(3) 0.010(3) -0.001(2)
C21 0.057(2) 0.064(3) 0.085(3) -0.013(2) 0.007(2) 0.0075(19)
C22 0.0481(18) 0.052(2) 0.0510(18) 0.0007(16) 0.0079(15) 0.0063(16)
C23 0.0391(15) 0.0430(18) 0.0539(18) -0.0027(16) -0.0040(14) 0.0092(14)
C24 0.074(2) 0.056(2) 0.060(2) -0.0017(18) 0.0018(19) 0.0133(19)
C25 0.099(3) 0.066(3) 0.084(3) -0.025(3) 0.002(3) 0.021(2)
C26 0.079(3) 0.046(2) 0.117(4) -0.009(3) 0.001(3) 0.013(2)
C27 0.083(3) 0.047(2) 0.096(3) 0.014(2) 0.008(2) 0.014(2)
C28 0.076(2) 0.053(2) 0.066(2) 0.0044(19) 0.008(2) 0.018(2)
C29 0.0501(18) 0.049(2) 0.0426(17) 0.0054(15) -0.0011(14) -0.0134(15)
C30 0.0480(16) 0.0315(16) 0.0348(15) -0.0014(13) 0.0019(13) -0.0100(13)
C31 0.0459(17) 0.0477(19) 0.0455(17) -0.0019(15) 0.0014(14) -0.0108(15)
C32 0.067(2) 0.061(2) 0.0443(18) 0.0052(17) 0.0098(17) -0.0196(19)
C33 0.093(3) 0.045(2) 0.0420(18) 0.0085(16) 0.000(2) -0.015(2)
C34 0.076(2) 0.047(2) 0.066(2) 0.0051(18) -0.019(2) 0.0085(18)
C35 0.0557(19) 0.0455(19) 0.0486(18) -0.0032(16) 0.0055(16) 0.0024(16)
C36 0.056(2) 0.072(3) 0.051(2) 0.0226(18) -0.0179(16) -0.0042(18)
C37 0.0457(18) 0.069(2) 0.0397(16) 0.0161(16) -0.0128(14) 0.0005(17)
C38 0.058(2) 0.088(3) 0.0494(19) 0.005(2) -0.0046(17) 0.010(2)
C39 0.090(3) 0.070(3) 0.066(2) -0.003(2) -0.016(2) 0.007(2)
C40 0.084(3) 0.074(3) 0.071(3) 0.008(2) -0.028(2) -0.013(2)
C41 0.0447(19) 0.094(3) 0.074(2) 0.015(2) -0.0112(19) -0.010(2)
C42 0.0512(19) 0.071(3) 0.060(2) 0.0035(19) -0.0094(17) 0.0035(19)

loop_
_atom_type_symbol
_atom_type_description
_atom_type_scat_dispersion_real
_atom_type_scat_dispersion_imag
_atom_type_scat_source
C C 0.0033 0.0016 'International Tables Vol C Tables 4.2.6.8 and 6.1.1.4'
H H 0.0000 0.0000 'International Tables Vol C Tables 4.2.6.8 and 6.1.1.4'
O O 0.0106 0.0060 'International Tables Vol C Tables 4.2.6.8 and 6.1.1.4'

loop_
_geom_angle_atom_site_label_1
_geom_angle_atom_site_label_2
_geom_angle_atom_site_label_3
_geom_angle
C6 O1 C2 112.77(19)
C8 O2 H2 109.5
C12 O4 H4 109.5
C14 O5 C15 119.2(2)
C5 O6 C36 114.3(2)
C29 O7 C4 114.1(2)
C22 O8 C3 115.3(2)
H1A C1 H1B 109.5
H1A C1 H1C 109.5
H1B C1 H1C 109.5
C2 C1 H1A 109.5
C2 C1 H1B 109.5
C2 C1 H1C 109.5
O1 C2 C1 106.7(2)
O1 C2 H2A 108.7
O1 C2 C3 108.7(2)
C1 C2 H2A 108.7
C1 C2 C3 115.1(2)
C3 C2 H2A 108.7
O8 C3 C2 107.1(2)
O8 C3 H3 109.9
O8 C3 C4 110.8(2)
C2 C3 H3 109.9
C4 C3 C2 109.4(2)
C4 C3 H3 109.9
O7 C4 C3 113.7(2)
O7 C4 H4A 108.3
O7 C4 C5 107.5(2)
C3 C4 H4A 108.3
C3 C4 C5 110.6(2)
C5 C4 H4A 108.3
O6 C5 C4 110.5(2)
O6 C5 H5 110.0
O6 C5 C6 106.9(2)
C4 C5 H5 110.0
C4 C5 C6 109.2(2)
C6 C5 H5 110.0
O1 C6 C5 110.7(2)
O1 C6 H6 108.8
O1 C6 C7 106.5(2)
C5 C6 H6 108.8
C7 C6 C5 113.0(2)
C7 C6 H6 108.8
C8 C7 C6 121.0(2)
C8 C7 C14 118.2(2)
C14 C7 C6 120.9(3)
O2 C8 C7 119.9(2)
O2 C8 C9 117.5(3)
C7 C8 C9 122.7(3)
C8 C9 C10 125.2(3)
C8 C9 C12 115.8(3)
C12 C9 C10 119.0(3)
O3 C10 C9 120.4(3)
O3 C10 C11 116.6(3)
C9 C10 C11 122.9(3)
C10 C11 H11A 109.5
C10 C11 H11B 109.5
C10 C11 H11C 109.5
H11A C11 H11B 109.5
H11A C11 H11C 109.5
H11B C11 H11C 109.5
O4 C12 C9 121.1(3)
O4 C12 C13 116.4(3)
C13 C12 C9 122.4(3)
C12 C13 H13 120.4
C14 C13 C12 119.3(3)
C14 C13 H13 120.4
O5 C14 C7 114.5(2)
O5 C14 C13 123.9(3)
C13 C14 C7 121.6(3)
O5 C15 H15A 110.2
O5 C15 H15B 110.2
O5 C15 C16 107.5(3)
H15A C15 H15B 108.5
C16 C15 H15A 110.2
C16 C15 H15B 110.2
C17 C16 C15 120.4(4)
C21 C16 C15 120.9(4)
C21 C16 C17 118.7(4)
C16 C17 H17 120.0
C16 C17 C18 120.0(4)
C18 C17 H17 120.0
C17 C18 H18 120.1
C19 C18 C17 119.7(5)
C19 C18 H18 120.1
C18 C19 H19 119.8
C20 C19 C18 120.4(5)
C20 C19 H19 119.8
C19 C20 H20 120.0
C19 C20 C21 120.0(4)
C21 C20 H20 120.0
C16 C21 C20 121.2(4)
C16 C21 H21 119.4
C20 C21 H21 119.4
O8 C22 H22A 110.1
O8 C22 H22B 110.1
O8 C22 C23 108.2(2)
H22A C22 H22B 108.4
C23 C22 H22A 110.1
C23 C22 H22B 110.1
C24 C23 C22 120.8(3)
C28 C23 C22 121.0(3)
C28 C23 C24 118.2(3)
C23 C24 H24 119.7
C23 C24 C25 120.6(4)
C25 C24 H24 119.7
C24 C25 H25 120.1
C26 C25 C24 119.8(4)
C26 C25 H25 120.1
C25 C26 H26 119.8
C27 C26 C25 120.4(4)
C27 C26 H26 119.8
C26 C27 H27 120.2
C26 C27 C28 119.6(4)
C28 C27 H27 120.2
C23 C28 C27 121.4(4)
C23 C28 H28 119.3
C27 C28 H28 119.3
O7 C29 H29A 109.8
O7 C29 H29B 109.8
O7 C29 C30 109.2(2)
H29A C29 H29B 108.3
C30 C29 H29A 109.8
C30 C29 H29B 109.8
C31 C30 C29 120.9(3)
C35 C30 C29 120.3(3)
C35 C30 C31 118.7(3)
C30 C31 H31 119.3
C32 C31 C30 121.3(3)
C32 C31 H31 119.3
C31 C32 H32 120.2
C33 C32 C31 119.7(3)
C33 C32 H32 120.2
C32 C33 H33 119.7
C32 C33 C34 120.6(3)
C34 C33 H33 119.7
C33 C34 H34 120.3
C33 C34 C35 119.4(3)
C35 C34 H34 120.3
C30 C35 C34 120.4(3)
C30 C35 H35 119.8
C34 C35 H35 119.8
O6 C36 H36A 108.9
O6 C36 H36B 108.9
O6 C36 C37 113.4(3)
H36A C36 H36B 107.7
C37 C36 H36A 108.9
C37 C36 H36B 108.9
C38 C37 C36 121.4(3)
C42 C37 C36 120.7(3)
C42 C37 C38 117.9(3)
C37 C38 H38 119.2
C39 C38 C37 121.5(4)
C39 C38 H38 119.2
C38 C39 H39 120.1
C40 C39 C38 119.9(4)
C40 C39 H39 120.1
C39 C40 H40 120.0
C39 C40 C41 120.0(4)
C41 C40 H40 120.0
C40 C41 H41 119.8
C40 C41 C42 120.3(4)
C42 C41 H41 119.8
C37 C42 C41 120.4(4)
C37 C42 H42 119.8
C41 C42 H42 119.8

loop_
_geom_bond_atom_site_label_1
_geom_bond_atom_site_label_2
_geom_bond_distance
O1 C2 1.440(3)
O1 C6 1.439(3)
O2 H2 0.8200
O2 C8 1.362(3)
O3 C10 1.244(3)
O4 H4 0.8200
O4 C12 1.352(3)
O5 C14 1.359(4)
O5 C15 1.427(3)
O6 C5 1.423(3)
O6 C36 1.433(4)
O7 C4 1.426(3)
O7 C29 1.425(3)
O8 C3 1.428(3)
O8 C22 1.417(3)
C1 H1A 0.9600
C1 H1B 0.9600
C1 H1C 0.9600
C1 C2 1.498(4)
C2 H2A 0.9800
C2 C3 1.521(4)
C3 H3 0.9800
C3 C4 1.515(4)
C4 H4A 0.9800
C4 C5 1.522(4)
C5 H5 0.9800
C5 C6 1.534(4)
C6 H6 0.9800
C6 C7 1.508(4)
C7 C8 1.387(4)
C7 C14 1.399(4)
C8 C9 1.417(4)
C9 C10 1.457(4)
C9 C12 1.418(4)
C10 C11 1.489(4)
C11 H11A 0.9600
C11 H11B 0.9600
C11 H11C 0.9600
C12 C13 1.380(4)
C13 H13 0.9300
C13 C14 1.376(4)
C15 H15A 0.9700
C15 H15B 0.9700
C15 C16 1.501(5)
C16 C17 1.380(5)
C16 C21 1.367(5)
C17 H17 0.9300
C17 C18 1.400(6)
C18 H18 0.9300
C18 C19 1.369(6)
C19 H19 0.9300
C19 C20 1.352(6)
C20 H20 0.9300
C20 C21 1.384(5)
C21 H21 0.9300
C22 H22A 0.9700
C22 H22B 0.9700
C22 C23 1.505(4)
C23 C24 1.376(5)
C23 C28 1.372(5)
C24 H24 0.9300
C24 C25 1.388(5)
C25 H25 0.9300
C25 C26 1.366(6)
C26 H26 0.9300
C26 C27 1.358(6)
C27 H27 0.9300
C27 C28 1.382(5)
C28 H28 0.9300
C29 H29A 0.9700
C29 H29B 0.9700
C29 C30 1.502(4)
C30 C31 1.382(4)
C30 C35 1.381(4)
C31 H31 0.9300
C31 C32 1.378(4)
C32 H32 0.9300
C32 C33 1.362(5)
C33 H33 0.9300
C33 C34 1.386(5)
C34 H34 0.9300
C34 C35 1.393(5)
C35 H35 0.9300
C36 H36A 0.9700
C36 H36B 0.9700
C36 C37 1.507(5)
C37 C38 1.385(5)
C37 C42 1.376(4)
C38 H38 0.9300
C38 C39 1.380(5)
C39 H39 0.9300
C39 C40 1.356(6)
C40 H40 0.9300
C40 C41 1.372(6)
C41 H41 0.9300
C41 C42 1.392(5)
C42 H42 0.9300
